data_7207643
loop_
_publ_author_name
'Ye\,silel, Okan Zafer'
'G\"unay, G\"une\,s'
'Darcan, Cihan'
'Soylu, Mustafa Serkan'
'Keskin, Seda'
'Ng, Seik Weng'

_publ_section_title
;
 An unusual 3D metal--organic framework,
 {[Ag4(\m4-pzdc)2(\m-en)2]&#x00B7;H2O}n: C--H&#x22EF;Ag, N--H&#x22EF;Ag
 and (O--H)&#x22EF;Ag interactions and an unprecedented coordination mode
 for pyrazine-2,3-dicarboxylate
;
_journal_issue 8
_journal_name_full CrystEngComm
_journal_page_first 2817
_journal_paper_doi 10.1039/c2ce06603c
_journal_volume 14
_journal_year 2012
_chemical_formula_moiety 'Ag4 (C6 H2 N2 O4)2 (C2 H8 N2), H2O'
_chemical_formula_sum 'C14 H14 Ag4 N6 O9'
_chemical_formula_weight 841.79
_chemical_name_systematic
;
?
;
_space_group_IT_number 2
_symmetry_cell_setting triclinic
_symmetry_space_group_name_Hall '-P 1'
_symmetry_space_group_name_H-M 'P -1'
_atom_sites_solution_hydrogens geom
_atom_sites_solution_primary direct
_atom_sites_solution_secondary difmap
_audit_creation_method SHELXL-97
_cell_angle_alpha 92.045(4)
_cell_angle_beta 97.070(3)
_cell_angle_gamma 95.305(3)
_cell_formula_units_Z 2
_cell_length_a 8.0419(3)
_cell_length_b 8.3021(4)
_cell_length_c 14.7143(7)
_cell_measurement_reflns_used 7238
_cell_measurement_temperature 100(2)
_cell_measurement_theta_max 29.2815
_cell_measurement_theta_min 2.4617
_cell_volume 969.65(8)
_computing_cell_refinement 'CrysAlis PRO'
_computing_data_collection 'CrysAlis PRO (Agilent, 2010)'
_computing_data_reduction 'CrysAlis PRO'
_computing_molecular_graphics 'X-Seed (Barbour, 2001)'
_computing_publication_material 'publCIF (Westrip, 2010)'
_computing_structure_refinement 'SHELXL-97 (Sheldrick, 2008)'
_computing_structure_solution 'SHELXS-97 (Sheldrick, 2008)'
_diffrn_ambient_temperature 100(2)
_diffrn_detector_area_resol_mean 10.4041
_diffrn_measured_fraction_theta_full 0.967
_diffrn_measured_fraction_theta_max 0.967
_diffrn_measurement_device_type 'Agilent SuperNova Dual diffractometer with Atlas detector'
_diffrn_measurement_method '\w scan'
_diffrn_radiation_monochromator Mirror
_diffrn_radiation_source 'SuperNova (Mo) X-ray Source'
_diffrn_radiation_type MoK\a
_diffrn_radiation_wavelength 0.71073
_diffrn_reflns_av_R_equivalents 0.0237
_diffrn_reflns_av_sigmaI/netI 0.0278
_diffrn_reflns_limit_h_max 10
_diffrn_reflns_limit_h_min -10
_diffrn_reflns_limit_k_max 10
_diffrn_reflns_limit_k_min -10
_diffrn_reflns_limit_l_max 19
_diffrn_reflns_limit_l_min -19
_diffrn_reflns_number 10299
_diffrn_reflns_theta_full 27.50
_diffrn_reflns_theta_max 27.50
_diffrn_reflns_theta_min 2.47
_diffrn_standards_decay_% 0
_diffrn_standards_interval_count 0
_diffrn_standards_interval_time 0
_diffrn_standards_number 0
_exptl_absorpt_coefficient_mu 4.047
_exptl_absorpt_correction_T_max 0.5820
_exptl_absorpt_correction_T_min 0.4311
_exptl_absorpt_correction_type multi-scan
_exptl_absorpt_process_details 'CrysAlis PRO (Agilent, 2010)'
_exptl_crystal_colour Orange
_exptl_crystal_density_diffrn 2.883
_exptl_crystal_density_method 'not measured'
_exptl_crystal_description Polyhedron
_exptl_crystal_F_000 800
_exptl_crystal_size_max 0.25
_exptl_crystal_size_mid 0.20
_exptl_crystal_size_min 0.15
_refine_diff_density_max 0.962
_refine_diff_density_min -0.821
_refine_diff_density_rms 0.151
_refine_ls_extinction_method none
_refine_ls_goodness_of_fit_ref 1.126
_refine_ls_hydrogen_treatment mixed
_refine_ls_matrix_type full
_refine_ls_number_parameters 316
_refine_ls_number_reflns 4315
_refine_ls_number_restraints 6
_refine_ls_restrained_S_all 1.125
_refine_ls_R_factor_all 0.0286
_refine_ls_R_factor_gt 0.0251
_refine_ls_shift/su_max 0.001
_refine_ls_shift/su_mean 0.001
_refine_ls_structure_factor_coef Fsqd
_refine_ls_weighting_details 'calc w=1/[\s^2^(Fo^2^)+(0.0364P)^2^+1.6364P] where P=(Fo^2^+2Fc^2^)/3'
_refine_ls_weighting_scheme calc
_refine_ls_wR_factor_gt 0.0753
_refine_ls_wR_factor_ref 0.0782
_reflns_number_gt 3908
_reflns_number_total 4315
_reflns_threshold_expression I>2\s(I)
_cod_data_source_file c2ce06603c.txt
_cod_data_source_block ag
_cod_depositor_comments
;
The following automatic conversions were performed:

'_symmetry_cell_setting' value 'Triclinic' changed to 'triclinic'
according to /home/saulius/struct/CIF-dictionaries/cif_core.dic
dictionary named 'cif_core.dic' version 2.4.1 from
2010-06-29.

'_exptl_absorpt_correction_type' value 'Multi-scan'
changed to 'multi-scan' according to
/home/saulius/struct/CIF-dictionaries/cif_core.dic dictionary named
'cif_core.dic' version 2.4.1 from 2010-06-29.

Automatic conversion script
Id: cif_fix_values 1715 2011-07-08 13:25:40Z adriana 
;
_cod_original_cell_volume 969.65(7)
_cod_database_code 7207643

loop_
_symmetry_equiv_pos_as_xyz
'x, y, z'
'-x, -y, -z'

loop_
_atom_site_label
_atom_site_type_symbol
_atom_site_fract_x
_atom_site_fract_y
_atom_site_fract_z
_atom_site_U_iso_or_equiv
_atom_site_adp_type
_atom_site_occupancy
_atom_site_symmetry_multiplicity
_atom_site_calc_flag
_atom_site_refinement_flags
Ag1 Ag 0.79252(3) 0.68926(3) 0.600534(19) 0.01485(8) Uani 1 1 d .
Ag2 Ag 0.82787(3) 0.19060(3) 0.373107(17) 0.01301(8) Uani 1 1 d .
Ag3 Ag 0.26148(3) 0.68368(3) 0.111775(19) 0.01538(9) Uani 1 1 d .
Ag4 Ag 0.33470(3) 0.18649(3) -0.123874(18) 0.01533(9) Uani 1 1 d .
O1 O 0.7984(3) 0.4290(3) 0.52116(18) 0.0195(6) Uani 1 1 d .
O2 O 0.9581(3) 0.2224(3) 0.52449(17) 0.0163(5) Uani 1 1 d .
O3 O 1.0051(3) 0.0090(3) 0.68290(17) 0.0162(5) Uani 1 1 d .
O4 O 1.2614(3) 0.1160(3) 0.65970(17) 0.0158(5) Uani 1 1 d .
O5 O 0.2421(3) 0.3806(3) 0.03443(18) 0.0185(6) Uani 1 1 d .
O6 O 0.4849(3) 0.2783(3) 0.01483(17) 0.0190(6) Uani 1 1 d .
O7 O 0.4882(3) 0.0197(3) 0.16099(18) 0.0175(6) Uani 1 1 d .
O8 O 0.7547(3) 0.1201(3) 0.15669(17) 0.0159(5) Uani 1 1 d .
O1w O 0.2855(3) 0.8738(3) 0.2752(2) 0.0222(6) Uani 1 1 d D
H1w1 H 0.197(4) 0.916(6) 0.284(3) 0.033 Uiso 1 1 d D
H1w2 H 0.342(5) 0.928(5) 0.240(3) 0.033 Uiso 1 1 d D
N1 N 0.9351(4) 0.5310(4) 0.6944(2) 0.0126(6) Uani 1 1 d .
N2 N 1.1386(4) 0.3352(4) 0.7994(2) 0.0123(6) Uani 1 1 d .
N3 N 0.4188(4) 0.5303(4) 0.1975(2) 0.0125(6) Uani 1 1 d .
N4 N 0.6294(4) 0.3335(4) 0.2971(2) 0.0115(6) Uani 1 1 d .
N5 N 0.6976(4) 0.8962(4) 0.5353(2) 0.0129(6) Uani 1 1 d D
H51 H 0.761(4) 0.977(3) 0.565(2) 0.016 Uiso 1 1 d D
H52 H 0.732(5) 0.893(5) 0.4810(13) 0.016 Uiso 1 1 d D
N6 N 0.0989(4) 0.8016(4) 0.0128(2) 0.0145(6) Uani 1 1 d D
H61 H 0.148(5) 0.818(5) -0.0369(17) 0.017 Uiso 1 1 d D
H62 H 0.004(3) 0.739(4) -0.001(3) 0.017 Uiso 1 1 d D
C1 C 0.9032(4) 0.3443(4) 0.5598(2) 0.0117(7) Uani 1 1 d .
C2 C 0.9730(4) 0.3890(4) 0.6591(2) 0.0110(7) Uani 1 1 d .
C3 C 0.9963(4) 0.5732(4) 0.7822(2) 0.0128(7) Uani 1 1 d .
H3 H 0.9693 0.6717 0.8090 0.015 Uiso 1 1 calc R
C4 C 1.0981(4) 0.4755(4) 0.8344(2) 0.0136(7) Uani 1 1 d .
H4 H 1.1399 0.5088 0.8961 0.016 Uiso 1 1 calc R
C5 C 1.0740(4) 0.2895(4) 0.7126(2) 0.0112(7) Uani 1 1 d .
C6 C 1.1165(4) 0.1252(4) 0.6804(2) 0.0122(7) Uani 1 1 d .
C7 C 0.3886(4) 0.3472(4) 0.0606(2) 0.0125(7) Uani 1 1 d .
C8 C 0.4592(4) 0.3917(4) 0.1598(2) 0.0113(7) Uani 1 1 d .
C9 C 0.4812(4) 0.5694(4) 0.2854(2) 0.0130(7) Uani 1 1 d .
H9 H 0.4534 0.6659 0.3141 0.016 Uiso 1 1 calc R
C10 C 0.5861(5) 0.4702(4) 0.3349(2) 0.0143(7) Uani 1 1 d .
H10 H 0.6280 0.5003 0.3969 0.017 Uiso 1 1 calc R
C11 C 0.5639(4) 0.2919(4) 0.2096(2) 0.0120(7) Uani 1 1 d .
C12 C 0.6066(4) 0.1319(4) 0.1711(2) 0.0126(7) Uani 1 1 d .
C13 C 0.5183(4) 0.9248(4) 0.5268(2) 0.0142(7) Uani 1 1 d .
H13A H 0.4843 0.9382 0.5888 0.017 Uiso 1 1 calc R
H13B H 0.4500 0.8290 0.4954 0.017 Uiso 1 1 calc R
C14 C 0.0583(5) 0.9659(4) 0.0376(2) 0.0150(7) Uani 1 1 d .
H14A H 0.1639 1.0388 0.0502 0.018 Uiso 1 1 calc R
H14B H 0.0041 0.9627 0.0945 0.018 Uiso 1 1 calc R

loop_
_atom_site_aniso_label
_atom_site_aniso_U_11
_atom_site_aniso_U_22
_atom_site_aniso_U_33
_atom_site_aniso_U_23
_atom_site_aniso_U_13
_atom_site_aniso_U_12
Ag1 0.01496(15) 0.01322(15) 0.01665(15) 0.00253(11) -0.00088(11) 0.00610(10)
Ag2 0.01519(15) 0.01209(15) 0.01129(14) -0.00090(10) -0.00248(11) 0.00507(10)
Ag3 0.01586(15) 0.01444(15) 0.01596(15) 0.00265(11) -0.00204(11) 0.00678(11)
Ag4 0.01950(15) 0.01400(15) 0.01189(14) -0.00207(11) -0.00353(11) 0.00677(11)
O1 0.0251(14) 0.0180(14) 0.0143(12) -0.0006(10) -0.0072(11) 0.0092(11)
O2 0.0189(13) 0.0183(14) 0.0115(12) -0.0030(10) -0.0013(10) 0.0067(10)
O3 0.0162(13) 0.0136(13) 0.0183(13) -0.0019(10) -0.0008(11) 0.0029(10)
O4 0.0154(13) 0.0177(13) 0.0143(12) -0.0019(10) 0.0007(10) 0.0048(10)
O5 0.0169(13) 0.0207(14) 0.0167(13) 0.0007(11) -0.0052(11) 0.0045(11)
O6 0.0220(14) 0.0242(15) 0.0108(12) -0.0030(11) -0.0014(11) 0.0087(11)
O7 0.0180(13) 0.0155(13) 0.0181(13) -0.0037(10) 0.0001(11) 0.0014(10)
O8 0.0153(13) 0.0175(13) 0.0148(12) -0.0011(10) -0.0011(10) 0.0054(10)
O1w 0.0202(14) 0.0184(14) 0.0301(15) 0.0023(12) 0.0093(12) 0.0051(11)
N1 0.0119(14) 0.0135(15) 0.0120(14) 0.0000(12) -0.0009(12) 0.0021(11)
N2 0.0140(15) 0.0129(15) 0.0096(14) 0.0010(12) -0.0013(12) 0.0029(11)
N3 0.0124(14) 0.0133(15) 0.0117(14) -0.0014(12) -0.0004(12) 0.0031(11)
N4 0.0129(14) 0.0118(15) 0.0096(13) -0.0005(11) -0.0011(12) 0.0044(11)
N5 0.0129(14) 0.0141(15) 0.0119(14) 0.0007(12) -0.0001(12) 0.0044(11)
N6 0.0149(15) 0.0123(15) 0.0163(15) 0.0020(12) -0.0008(13) 0.0045(12)
C1 0.0123(16) 0.0121(17) 0.0095(15) -0.0008(13) -0.0023(13) 0.0004(13)
C2 0.0101(16) 0.0101(16) 0.0122(16) -0.0015(13) 0.0001(13) 0.0001(12)
C3 0.0125(16) 0.0120(17) 0.0131(16) -0.0031(14) -0.0014(14) 0.0025(13)
C4 0.0138(17) 0.0138(17) 0.0130(16) -0.0014(14) 0.0006(14) 0.0020(13)
C5 0.0091(16) 0.0109(17) 0.0130(16) -0.0002(13) 0.0001(13) -0.0002(13)
C6 0.0165(17) 0.0120(17) 0.0074(15) -0.0016(13) -0.0033(14) 0.0049(14)
C7 0.0161(17) 0.0109(17) 0.0092(15) 0.0012(13) -0.0039(14) 0.0019(13)
C8 0.0112(16) 0.0112(17) 0.0109(16) -0.0022(13) -0.0001(13) 0.0009(13)
C9 0.0135(17) 0.0127(17) 0.0122(16) -0.0034(13) -0.0006(14) 0.0025(13)
C10 0.0162(17) 0.0149(18) 0.0116(16) -0.0011(14) 0.0006(14) 0.0021(14)
C11 0.0107(16) 0.0128(17) 0.0120(16) -0.0001(13) -0.0001(14) 0.0008(13)
C12 0.0152(17) 0.0129(17) 0.0093(15) 0.0007(13) -0.0023(14) 0.0043(13)
C13 0.0114(16) 0.0165(19) 0.0151(17) 0.0034(14) -0.0005(14) 0.0056(13)
C14 0.0151(17) 0.0142(17) 0.0159(17) 0.0017(14) -0.0015(15) 0.0071(14)

loop_
_atom_type_symbol
_atom_type_description
_atom_type_scat_dispersion_real
_atom_type_scat_dispersion_imag
_atom_type_scat_source
C C 0.0033 0.0016 'International Tables Vol C Tables 4.2.6.8 and 6.1.1.4'
H H 0.0000 0.0000 'International Tables Vol C Tables 4.2.6.8 and 6.1.1.4'
N N 0.0061 0.0033 'International Tables Vol C Tables 4.2.6.8 and 6.1.1.4'
O O 0.0106 0.0060 'International Tables Vol C Tables 4.2.6.8 and 6.1.1.4'
Ag Ag -0.8971 1.1015 'International Tables Vol C Tables 4.2.6.8 and 6.1.1.4'

loop_
_geom_angle_atom_site_label_1
_geom_angle_atom_site_label_2
_geom_angle_atom_site_label_3
_geom_angle
_geom_angle_site_symmetry_1
_geom_angle_site_symmetry_3
N5 Ag1 N1 163.35(11) . .
N5 Ag1 O1 123.65(10) . .
N1 Ag1 O1 71.43(10) . .
N5 Ag1 Ag2 98.60(8) . 2_766
N1 Ag1 Ag2 69.76(8) . 2_766
O1 Ag1 Ag2 100.36(7) . 2_766
N4 Ag2 O2 129.98(10) . .
N4 Ag2 O3 130.68(9) . 2_756
O2 Ag2 O3 98.78(9) . 2_756
N4 Ag2 O4 108.80(9) . 2_756
O2 Ag2 O4 106.98(9) . 2_756
O3 Ag2 O4 53.01(8) 2_756 2_756
N4 Ag2 Ag1 122.44(8) . 2_766
O2 Ag2 Ag1 63.89(6) . 2_766
O3 Ag2 Ag1 68.21(6) 2_756 2_766
O4 Ag2 Ag1 118.80(6) 2_756 2_766
N6 Ag3 N3 171.02(11) . .
N6 Ag3 O5 101.79(10) . .
N3 Ag3 O5 69.24(9) . .
N6 Ag3 O1w 105.49(10) . .
N3 Ag3 O1w 83.11(10) . .
O5 Ag3 O1w 146.28(8) . .
N6 Ag3 Ag4 114.44(9) . 2_665
N3 Ag3 Ag4 68.66(8) . 2_665
O5 Ag3 Ag4 103.78(6) . 2_665
O1w Ag3 Ag4 82.60(6) . 2_665
N2 Ag4 O6 121.69(10) 1_454 .
N2 Ag4 O7 137.60(10) 1_454 2_655
O6 Ag4 O7 97.68(9) . 2_655
N2 Ag4 O8 109.85(9) 1_454 2_655
O6 Ag4 O8 120.22(9) . 2_655
O7 Ag4 O8 52.92(8) 2_655 2_655
N2 Ag4 Ag3 118.92(8) 1_454 2_665
O6 Ag4 Ag3 59.83(7) . 2_665
O7 Ag4 Ag3 65.79(6) 2_655 2_665
O8 Ag4 Ag3 118.47(6) 2_655 2_665
C1 O1 Ag1 113.4(2) . .
C1 O2 Ag2 106.6(2) . .
C6 O3 Ag2 94.2(2) . 2_756
C6 O4 Ag2 86.2(2) . 2_756
C7 O5 Ag3 99.2(2) . .
C7 O6 Ag4 108.2(2) . .
C12 O7 Ag4 94.3(2) . 2_655
C12 O8 Ag4 86.4(2) . 2_655
Ag3 O1w H1w1 115(3) . .
Ag3 O1w H1w2 74(3) . .
H1w1 O1w H1w2 112(5) . .
C3 N1 C2 117.8(3) . .
C3 N1 Ag1 124.3(2) . .
C2 N1 Ag1 117.7(2) . .
C4 N2 C5 117.9(3) . .
C4 N2 Ag4 122.4(2) . 1_656
C5 N2 Ag4 119.3(2) . 1_656
C8 N3 C9 117.7(3) . .
C8 N3 Ag3 118.6(2) . .
C9 N3 Ag3 123.7(2) . .
C10 N4 C11 117.7(3) . .
C10 N4 Ag2 120.9(2) . .
C11 N4 Ag2 121.1(2) . .
C13 N5 Ag1 122.6(2) . .
C13 N5 H51 111(3) . .
Ag1 N5 H51 103(3) . .
C13 N5 H52 110(3) . .
Ag1 N5 H52 105(3) . .
H51 N5 H52 104(4) . .
C14 N6 Ag3 117.8(2) . .
C14 N6 H61 102(3) . .
Ag3 N6 H61 110(3) . .
C14 N6 H62 108(3) . .
Ag3 N6 H62 108(3) . .
H61 N6 H62 110(4) . .
O1 C1 O2 126.2(3) . .
O1 C1 C2 118.0(3) . .
O2 C1 C2 115.8(3) . .
N1 C2 C5 120.6(3) . .
N1 C2 C1 116.9(3) . .
C5 C2 C1 122.5(3) . .
N1 C3 C4 121.3(3) . .
N1 C3 H3 119.3 . .
C4 C3 H3 119.3 . .
N2 C4 C3 121.2(3) . .
N2 C4 H4 119.4 . .
C3 C4 H4 119.4 . .
N2 C5 C2 121.0(3) . .
N2 C5 C6 114.6(3) . .
C2 C5 C6 124.4(3) . .
O4 C6 O3 126.4(3) . .
O4 C6 C5 117.2(3) . .
O3 C6 C5 116.3(3) . .
O6 C7 O5 127.6(3) . .
O6 C7 C8 115.1(3) . .
O5 C7 C8 117.3(3) . .
N3 C8 C11 121.4(3) . .
N3 C8 C7 117.8(3) . .
C11 C8 C7 120.8(3) . .
N3 C9 C10 120.8(3) . .
N3 C9 H9 119.6 . .
C10 C9 H9 119.6 . .
N4 C10 C9 121.7(3) . .
N4 C10 H10 119.2 . .
C9 C10 H10 119.2 . .
N4 C11 C8 120.6(3) . .
N4 C11 C12 116.3(3) . .
C8 C11 C12 123.0(3) . .
O8 C12 O7 126.2(3) . .
O8 C12 C11 118.1(3) . .
O7 C12 C11 115.6(3) . .
N5 C13 C13 112.4(4) . 2_676
N5 C13 H13A 109.1 . .
C13 C13 H13A 109.1 2_676 .
N5 C13 H13B 109.1 . .
C13 C13 H13B 109.1 2_676 .
H13A C13 H13B 107.9 . .
N6 C14 C14 112.4(4) . 2_575
N6 C14 H14A 109.1 . .
C14 C14 H14A 109.1 2_575 .
N6 C14 H14B 109.1 . .
C14 C14 H14B 109.1 2_575 .
H14A C14 H14B 107.9 . .

loop_
_geom_bond_atom_site_label_1
_geom_bond_atom_site_label_2
_geom_bond_distance
_geom_bond_site_symmetry_2
Ag1 N1 2.229(3) .
Ag1 N5 2.153(3) .
Ag1 O1 2.426(3) .
Ag2 N4 2.282(3) .
Ag2 O2 2.337(2) .
Ag2 O3 2.412(3) 2_756
Ag2 O4 2.592(3) 2_756
Ag3 N3 2.198(3) .
Ag3 N6 2.158(3) .
Ag3 O5 2.707(3) .
Ag3 O1w 2.805(3) .
Ag4 N2 2.304(3) 1_454
Ag4 O6 2.306(3) .
Ag4 O7 2.415(3) 2_655
Ag4 O8 2.592(3) 2_655
Ag1 Ag2 3.0955(4) 2_766
Ag2 Ag1 3.0955(4) 2_766
Ag3 Ag4 3.3070(4) 2_665
Ag4 Ag3 3.3070(4) 2_665
O1 C1 1.245(4) .
O2 C1 1.262(4) .
O3 C6 1.260(4) .
O3 Ag2 2.412(3) 2_756
O4 C6 1.248(4) .
O4 Ag2 2.592(3) 2_756
O5 C7 1.253(4) .
O6 C7 1.250(4) .
O7 C12 1.260(4) .
O7 Ag4 2.415(3) 2_655
O8 C12 1.247(4) .
O8 Ag4 2.592(3) 2_655
O1w H1w1 0.84(3) .
O1w H1w2 0.84(3) .
N1 C3 1.345(4) .
N1 C2 1.347(5) .
N2 C4 1.340(5) .
N2 C5 1.345(4) .
N2 Ag4 2.304(3) 1_656
N3 C8 1.344(5) .
N3 C9 1.346(4) .
N4 C10 1.339(5) .
N4 C11 1.351(4) .
N5 C13 1.473(4) .
N5 H51 0.88(3) .
N5 H52 0.88(3) .
N6 C14 1.476(5) .
N6 H61 0.88(3) .
N6 H62 0.88(3) .
C1 C2 1.519(5) .
C2 C5 1.405(5) .
C3 C4 1.390(5) .
C3 H3 0.9500 .
C4 H4 0.9500 .
C5 C6 1.510(5) .
C7 C8 1.519(5) .
C8 C11 1.398(5) .
C9 C10 1.393(5) .
C9 H9 0.9500 .
C10 H10 0.9500 .
C11 C12 1.510(5) .
C13 C13 1.532(7) 2_676
C13 H13A 0.9900 .
C13 H13B 0.9900 .
C14 C14 1.520(7) 2_575
C14 H14A 0.9900 .
C14 H14B 0.9900 .

loop_
_geom_hbond_atom_site_label_D
_geom_hbond_atom_site_label_H
_geom_hbond_atom_site_label_A
_geom_hbond_distance_DH
_geom_hbond_distance_HA
_geom_hbond_distance_DA
_geom_hbond_angle_DHA
_geom_hbond_site_symmetry_A
N5 H52 O4 0.88(3) 2.08(3) 2.928(4) 164(4) 2_766
N6 H62 O5 0.88(3) 2.12(3) 2.997(4) 172(4) 2_565
N6 H61 O8 0.88(3) 2.08(3) 2.954(4) 173(4) 2_665
O1w H1w1 O3 0.84(3) 1.91(3) 2.742(4) 172(5) 2_666
O1w H1w2 O7 0.84(3) 1.89(3) 2.720(4) 171(5) 1_565

loop_
_geom_torsion_atom_site_label_1
_geom_torsion_atom_site_label_2
_geom_torsion_atom_site_label_3
_geom_torsion_atom_site_label_4
_geom_torsion
_geom_torsion_site_symmetry_1
_geom_torsion_site_symmetry_4
N5 Ag1 O1 C1 158.0(2) . .
N1 Ag1 O1 C1 -14.1(2) . .
Ag2 Ag1 O1 C1 50.3(3) 2_766 .
N4 Ag2 O2 C1 -2.9(3) . .
O3 Ag2 O2 C1 169.2(2) 2_756 .
O4 Ag2 O2 C1 -136.9(2) 2_756 .
Ag1 Ag2 O2 C1 108.8(2) 2_766 .
N6 Ag3 O5 C7 146.5(2) . .
N3 Ag3 O5 C7 -33.0(2) . .
O1w Ag3 O5 C7 -70.0(3) . .
Ag4 Ag3 O5 C7 27.4(2) 2_665 .
N2 Ag4 O6 C7 38.3(3) 1_454 .
O7 Ag4 O6 C7 -158.2(2) 2_655 .
O8 Ag4 O6 C7 -106.9(2) 2_655 .
Ag3 Ag4 O6 C7 145.6(3) 2_665 .
N5 Ag1 N1 C3 27.6(6) . .
O1 Ag1 N1 C3 -176.0(3) . .
Ag2 Ag1 N1 C3 75.0(3) 2_766 .
N5 Ag1 N1 C2 -147.4(4) . .
O1 Ag1 N1 C2 9.1(2) . .
Ag2 Ag1 N1 C2 -100.0(3) 2_766 .
O5 Ag3 N3 C8 17.0(2) . .
O1w Ag3 N3 C8 177.4(3) . .
Ag4 Ag3 N3 C8 -97.9(3) 2_665 .
O5 Ag3 N3 C9 -164.8(3) . .
O1w Ag3 N3 C9 -4.5(3) . .
Ag4 Ag3 N3 C9 80.2(3) 2_665 .
O2 Ag2 N4 C10 9.2(3) . .
O3 Ag2 N4 C10 -160.4(2) 2_756 .
O4 Ag2 N4 C10 142.6(3) 2_756 .
Ag1 Ag2 N4 C10 -72.3(3) 2_766 .
O2 Ag2 N4 C11 -177.3(2) . .
O3 Ag2 N4 C11 13.2(3) 2_756 .
O4 Ag2 N4 C11 -43.8(3) 2_756 .
Ag1 Ag2 N4 C11 101.2(3) 2_766 .
N1 Ag1 N5 C13 -120.2(4) . .
O1 Ag1 N5 C13 86.9(3) . .
Ag2 Ag1 N5 C13 -164.5(2) 2_766 .
O5 Ag3 N6 C14 171.6(2) . .
O1w Ag3 N6 C14 11.7(3) . .
Ag4 Ag3 N6 C14 -77.1(3) 2_665 .
Ag1 O1 C1 O2 -163.5(3) . .
Ag1 O1 C1 C2 16.8(4) . .
Ag2 O2 C1 O1 0.8(4) . .
Ag2 O2 C1 C2 -179.5(2) . .
C3 N1 C2 C5 -0.4(5) . .
Ag1 N1 C2 C5 174.9(3) . .
C3 N1 C2 C1 -179.8(3) . .
Ag1 N1 C2 C1 -4.4(4) . .
O1 C1 C2 N1 -9.4(5) . .
O2 C1 C2 N1 170.9(3) . .
O1 C1 C2 C5 171.3(3) . .
O2 C1 C2 C5 -8.5(5) . .
C2 N1 C3 C4 1.3(5) . .
Ag1 N1 C3 C4 -173.6(3) . .
C5 N2 C4 C3 -1.6(5) . .
Ag4 N2 C4 C3 171.5(3) 1_656 .
N1 C3 C4 N2 -0.3(6) . .
C4 N2 C5 C2 2.6(5) . .
Ag4 N2 C5 C2 -170.8(3) 1_656 .
C4 N2 C5 C6 -176.3(3) . .
Ag4 N2 C5 C6 10.3(4) 1_656 .
N1 C2 C5 N2 -1.6(5) . .
C1 C2 C5 N2 177.7(3) . .
N1 C2 C5 C6 177.1(3) . .
C1 C2 C5 C6 -3.6(5) . .
Ag2 O4 C6 O3 3.5(4) 2_756 .
Ag2 O4 C6 C5 178.5(3) 2_756 .
Ag2 O3 C6 O4 -3.8(4) 2_756 .
Ag2 O3 C6 C5 -178.8(3) 2_756 .
N2 C5 C6 O4 -76.7(4) . .
C2 C5 C6 O4 104.5(4) . .
N2 C5 C6 O3 98.8(4) . .
C2 C5 C6 O3 -79.9(4) . .
Ag4 O6 C7 O5 -8.0(5) . .
Ag4 O6 C7 C8 170.7(2) . .
Ag3 O5 C7 O6 -137.1(4) . .
Ag3 O5 C7 C8 44.1(3) . .
C9 N3 C8 C11 -0.7(5) . .
Ag3 N3 C8 C11 177.6(3) . .
C9 N3 C8 C7 179.9(3) . .
Ag3 N3 C8 C7 -1.8(4) . .
O6 C7 C8 N3 144.2(3) . .
O5 C7 C8 N3 -36.9(5) . .
O6 C7 C8 C11 -35.2(5) . .
O5 C7 C8 C11 143.7(3) . .
C8 N3 C9 C10 1.0(5) . .
Ag3 N3 C9 C10 -177.2(3) . .
C11 N4 C10 C9 -1.8(5) . .
Ag2 N4 C10 C9 171.9(3) . .
N3 C9 C10 N4 0.3(6) . .
C10 N4 C11 C8 2.1(5) . .
Ag2 N4 C11 C8 -171.7(3) . .
C10 N4 C11 C12 -176.3(3) . .
Ag2 N4 C11 C12 9.9(4) . .
N3 C8 C11 N4 -0.8(5) . .
C7 C8 C11 N4 178.5(3) . .
N3 C8 C11 C12 177.4(3) . .
C7 C8 C11 C12 -3.2(5) . .
Ag4 O8 C12 O7 -4.3(4) 2_655 .
Ag4 O8 C12 C11 171.8(3) 2_655 .
Ag4 O7 C12 O8 4.7(4) 2_655 .
Ag4 O7 C12 C11 -171.5(3) 2_655 .
N4 C11 C12 O8 -69.3(4) . .
C8 C11 C12 O8 112.4(4) . .
N4 C11 C12 O7 107.3(4) . .
C8 C11 C12 O7 -71.1(5) . .
Ag1 N5 C13 C13 -176.9(3) . 2_676
Ag3 N6 C14 C14 -179.5(3) . 2_575
